data_7154664
loop_
_publ_author_name
'Babu, K. Naresh'
'Kinthada, Lakshmana K.'
'Ghosh, Santanu'
'Bisai, Alakesh'

_publ_section_title
;
 Highly chemoselective synthesis of dimeric 2-oxindoles with a C-3/C-5'
 linkage via Friedel-Crafts alkylations of 2-oxindoles with
 3-hydroxy-2-oxindoles.
;
_journal_issue 43
_journal_name_full 'Organic &amp; biomolecular chemistry'
_journal_page_first 10641
_journal_page_last 10655
_journal_paper_doi 10.1039/c5ob01670c
_journal_volume 13
_journal_year 2015
_chemical_formula_sum 'C24 H20 Cl2 N2 O2'
_chemical_formula_weight 438.33
_space_group_crystal_system monoclinic
_space_group_IT_number 15
_space_group_name_Hall '-C 2yc'
_space_group_name_H-M_alt 'C 1 2/c 1'
_symmetry_space_group_name_Hall '-C 2yc'
_symmetry_space_group_name_H-M 'C 1 2/c 1'
_atom_sites_solution_hydrogens geom
_audit_creation_method SHELXL-2014/6
_audit_update_record
;
2015-03-26 deposited with the CCDC.
2015-08-24 downloaded from the CCDC.
;
_cell_angle_alpha 90
_cell_angle_beta 103.661(2)
_cell_angle_gamma 90
_cell_formula_units_Z 8
_cell_length_a 29.2646(12)
_cell_length_b 9.4866(4)
_cell_length_c 15.7986(7)
_cell_measurement_temperature 140(2)
_cell_volume 4262.0(3)
_computing_structure_refinement 'SHELXL-2014/6 (Sheldrick, 2014)'
_diffrn_ambient_temperature 140(2)
_diffrn_measured_fraction_theta_full 1.000
_diffrn_measured_fraction_theta_max 0.999
_diffrn_measurement_device_type 'Bruker APEX-II CCD'
_diffrn_measurement_method '\f and \w scans'
_diffrn_radiation_type MoK\a
_diffrn_radiation_wavelength 0.71073
_diffrn_reflns_av_R_equivalents 0.0719
_diffrn_reflns_av_unetI/netI 0.0428
_diffrn_reflns_laue_measured_fraction_full 1.000
_diffrn_reflns_laue_measured_fraction_max 0.999
_diffrn_reflns_limit_h_max 36
_diffrn_reflns_limit_h_min -36
_diffrn_reflns_limit_k_max 9
_diffrn_reflns_limit_k_min -11
_diffrn_reflns_limit_l_max 19
_diffrn_reflns_limit_l_min -19
_diffrn_reflns_number 23016
_diffrn_reflns_point_group_measured_fraction_full 1.000
_diffrn_reflns_point_group_measured_fraction_max 0.999
_diffrn_reflns_theta_full 25.242
_diffrn_reflns_theta_max 26.377
_diffrn_reflns_theta_min 1.432
_exptl_absorpt_coefficient_mu 0.333
_exptl_crystal_colour PINK
_exptl_crystal_density_diffrn 1.366
_exptl_crystal_description PLATE
_exptl_crystal_F_000 1856
_refine_diff_density_max 1.339
_refine_diff_density_min -1.489
_refine_diff_density_rms 0.086
_refine_ls_extinction_method none
_refine_ls_goodness_of_fit_ref 3.455
_refine_ls_hydrogen_treatment constr
_refine_ls_matrix_type full
_refine_ls_number_parameters 272
_refine_ls_number_reflns 4358
_refine_ls_number_restraints 0
_refine_ls_restrained_S_all 3.455
_refine_ls_R_factor_all 0.0913
_refine_ls_R_factor_gt 0.0749
_refine_ls_shift/su_max 0.001
_refine_ls_shift/su_mean 0.000
_refine_ls_structure_factor_coef Fsqd
_refine_ls_weighting_details 'w=1/[\s^2^(Fo^2^)] where P=(Fo^2^+2Fc^2^)/3'
_refine_ls_weighting_scheme calc
_refine_ls_wR_factor_gt 0.1293
_refine_ls_wR_factor_ref 0.1314
_reflns_Friedel_coverage 0.000
_reflns_number_gt 3355
_reflns_number_total 4358
_reflns_threshold_expression 'I > 2\s(I)'
_cod_data_source_file c5ob01670c2.cif
_cod_data_source_block TRYA2_final
_cod_depositor_comments 'Adding full bibliography for 7154664--7154665.cif.'
_cod_database_code 7154664
_shelx_space_group_comment
;
The symmetry employed for this shelxl refinement is uniquely defined
by the following loop, which should always be used as a source of
symmetry information in preference to the above space-group names.
They are only intended as comments.
;
_shelxl_version_number 2014/6

loop_
_space_group_symop_operation_xyz
'x, y, z'
'-x, y, -z+1/2'
'x+1/2, y+1/2, z'
'-x+1/2, y+1/2, -z+1/2'
'-x, -y, -z'
'x, -y, z-1/2'
'-x+1/2, -y+1/2, -z'
'x+1/2, -y+1/2, z-1/2'

loop_
_atom_site_label
_atom_site_type_symbol
_atom_site_fract_x
_atom_site_fract_y
_atom_site_fract_z
_atom_site_U_iso_or_equiv
_atom_site_adp_type
_atom_site_occupancy
_atom_site_site_symmetry_order
_atom_site_calc_flag
_atom_site_refinement_flags_posn
_atom_site_refinement_flags_adp
Cl01 Cl 0.90022(3) 0.70566(10) 0.13200(7) 0.0517(3) Uani 1 1 d . .
Cl02 Cl 0.94564(4) 0.43525(11) 0.15897(12) 0.1106(6) Uani 1 1 d . .
O2 O 0.62296(7) 0.8776(2) 0.59684(13) 0.0311(6) Uani 1 1 d . .
O1 O 0.79303(7) 0.5616(2) 1.01174(13) 0.0340(6) Uani 1 1 d . .
N005 N 0.78697(8) 0.5091(3) 0.86745(14) 0.0251(6) Uani 1 1 d . .
N006 N 0.56490(9) 0.7216(3) 0.60493(16) 0.0344(7) Uani 1 1 d . .
C007 C 0.67882(10) 0.6455(3) 0.73494(18) 0.0218(7) Uani 1 1 d . .
H007 H 0.6541 0.6994 0.7449 0.026 Uiso 1 1 calc R U
C008 C 0.71605(10) 0.6110(3) 0.80306(18) 0.0202(7) Uani 1 1 d . .
C009 C 0.75350(10) 0.5324(3) 0.78794(18) 0.0221(7) Uani 1 1 d . .
C00A C 0.64317(10) 0.6350(3) 0.48718(18) 0.0224(7) Uani 1 1 d . .
C00B C 0.67845(10) 0.5989(3) 0.65051(18) 0.0213(7) Uani 1 1 d . .
C00C C 0.77164(10) 0.5675(3) 0.9354(2) 0.0250(7) Uani 1 1 d . .
C00D C 0.72450(10) 0.6367(3) 0.89937(18) 0.0256(7) Uani 1 1 d . .
H00A H 0.7001 0.5936 0.9230 0.031 Uiso 1 1 calc R U
H00B H 0.7258 0.7368 0.9123 0.031 Uiso 1 1 calc R U
C00E C 0.60812(10) 0.7576(4) 0.59435(18) 0.0251(7) Uani 1 1 d . .
C00F C 0.61248(11) 0.5761(3) 0.41480(19) 0.0276(8) Uani 1 1 d . .
H00F H 0.5874 0.5211 0.4223 0.033 Uiso 1 1 calc R U
C00G C 0.63388(10) 0.6204(3) 0.57843(18) 0.0239(7) Uani 1 1 d . .
C00H C 0.71573(10) 0.5189(3) 0.63789(18) 0.0248(7) Uani 1 1 d . .
H00H H 0.7152 0.4863 0.5821 0.030 Uiso 1 1 calc R U
C00I C 0.75416(10) 0.4853(3) 0.70556(18) 0.0256(7) Uani 1 1 d . .
H00I H 0.7793 0.4331 0.6956 0.031 Uiso 1 1 calc R U
C00J C 0.67991(10) 0.7163(3) 0.47369(19) 0.0262(8) Uani 1 1 d . .
H00J H 0.7005 0.7578 0.5211 0.031 Uiso 1 1 calc R U
C00K C 0.59801(11) 0.5087(4) 0.58646(18) 0.0316(8) Uani 1 1 d . .
C00L C 0.61889(11) 0.5987(3) 0.33164(19) 0.0303(8) Uani 1 1 d . .
H00L H 0.5979 0.5597 0.2839 0.036 Uiso 1 1 calc R U
C00M C 0.68666(11) 0.7370(3) 0.39089(19) 0.0295(8) Uani 1 1 d . .
H00M H 0.7119 0.7909 0.3831 0.035 Uiso 1 1 calc R U
C00N C 0.65585(11) 0.6777(3) 0.3193(2) 0.0320(8) Uani 1 1 d . .
H00N H 0.6603 0.6916 0.2636 0.038 Uiso 1 1 calc R U
C00O C 0.55879(11) 0.5754(4) 0.60316(19) 0.0366(9) Uani 1 1 d . .
C00P C 0.60008(13) 0.3654(4) 0.58326(19) 0.0429(10) Uani 1 1 d . .
H00P H 0.6262 0.3202 0.5719 0.051 Uiso 1 1 calc R U
C00Q C 0.53046(12) 0.8243(4) 0.6193(2) 0.0517(11) Uani 1 1 d . .
H00C H 0.5424 0.9178 0.6155 0.078 Uiso 1 1 calc R U
H00D H 0.5247 0.8103 0.6761 0.078 Uiso 1 1 calc R U
H00E H 0.5016 0.8125 0.5759 0.078 Uiso 1 1 calc R U
C00R C 0.52065(13) 0.5021(5) 0.6176(2) 0.0548(12) Uani 1 1 d . .
H00R H 0.4947 0.5478 0.6291 0.066 Uiso 1 1 calc R U
C00S C 0.56156(17) 0.2872(5) 0.5976(2) 0.0574(12) Uani 1 1 d . .
H00S H 0.5620 0.1892 0.5959 0.069 Uiso 1 1 calc R U
C00T C 0.52330(16) 0.3572(6) 0.6140(2) 0.0660(15) Uani 1 1 d . .
H00T H 0.4981 0.3043 0.6231 0.079 Uiso 1 1 calc R U
C00U C 0.89481(13) 0.5229(4) 0.1155(3) 0.0667(13) Uani 1 1 d . .
H00G H 0.8702 0.4876 0.1415 0.080 Uiso 1 1 calc R U
H00K H 0.8855 0.5039 0.0534 0.080 Uiso 1 1 calc R U

loop_
_atom_site_aniso_label
_atom_site_aniso_U_11
_atom_site_aniso_U_22
_atom_site_aniso_U_33
_atom_site_aniso_U_23
_atom_site_aniso_U_13
_atom_site_aniso_U_12
Cl01 0.0486(6) 0.0393(6) 0.0705(7) -0.0004(5) 0.0207(5) 0.0060(5)
Cl02 0.0444(7) 0.0400(7) 0.2283(18) 0.0005(9) -0.0059(9) 0.0087(5)
O2 0.0265(12) 0.0314(14) 0.0341(13) -0.0035(11) 0.0043(10) 0.0025(10)
O1 0.0348(13) 0.0374(14) 0.0244(12) -0.0036(10) -0.0039(10) 0.0074(10)
N005 0.0271(15) 0.0300(16) 0.0162(13) -0.0022(12) 0.0008(11) 0.0008(12)
N006 0.0199(15) 0.052(2) 0.0298(16) -0.0010(14) 0.0035(13) -0.0050(14)
C007 0.0196(16) 0.0235(18) 0.0226(17) 0.0001(14) 0.0055(14) 0.0001(13)
C008 0.0238(17) 0.0185(17) 0.0185(16) -0.0002(13) 0.0054(13) -0.0014(13)
C009 0.0220(17) 0.0217(17) 0.0218(17) 0.0014(13) 0.0038(14) -0.0043(13)
C00A 0.0223(17) 0.0240(18) 0.0195(16) 0.0012(14) 0.0019(14) 0.0020(13)
C00B 0.0218(17) 0.0215(17) 0.0199(16) 0.0008(13) 0.0036(13) -0.0043(13)
C00C 0.0256(18) 0.0236(18) 0.0237(17) -0.0014(14) 0.0016(15) -0.0003(14)
C00D 0.0285(18) 0.0265(19) 0.0208(16) -0.0024(14) 0.0036(14) 0.0035(14)
C00E 0.0180(17) 0.040(2) 0.0143(16) -0.0013(15) -0.0010(13) -0.0021(15)
C00F 0.0241(18) 0.0297(19) 0.0264(18) 0.0003(15) 0.0012(14) 0.0002(14)
C00G 0.0228(17) 0.0285(18) 0.0180(16) 0.0006(14) 0.0002(14) -0.0071(14)
C00H 0.0306(18) 0.0264(18) 0.0184(16) -0.0013(14) 0.0076(14) -0.0031(15)
C00I 0.0287(18) 0.0262(18) 0.0227(17) 0.0008(14) 0.0075(14) 0.0031(14)
C00J 0.0283(18) 0.0261(19) 0.0229(17) 0.0008(14) 0.0031(14) -0.0037(14)
C00K 0.035(2) 0.040(2) 0.0158(17) 0.0026(15) -0.0024(15) -0.0179(17)
C00L 0.031(2) 0.037(2) 0.0186(17) -0.0046(15) -0.0012(15) 0.0049(16)
C00M 0.0317(19) 0.0262(19) 0.0319(19) 0.0054(15) 0.0104(16) -0.0009(15)
C00N 0.040(2) 0.037(2) 0.0212(18) 0.0062(15) 0.0098(16) 0.0092(17)
C00O 0.023(2) 0.065(3) 0.0178(17) 0.0035(17) -0.0021(15) -0.0159(18)
C00P 0.058(3) 0.042(2) 0.0209(18) 0.0051(17) -0.0052(17) -0.0215(19)
C00Q 0.024(2) 0.085(3) 0.047(2) -0.007(2) 0.0107(18) 0.006(2)
C00R 0.038(2) 0.086(4) 0.037(2) 0.010(2) 0.0009(18) -0.029(2)
C00S 0.074(3) 0.051(3) 0.036(2) 0.011(2) -0.010(2) -0.036(2)
C00T 0.055(3) 0.098(4) 0.037(2) 0.014(3) -0.005(2) -0.049(3)
C00U 0.036(2) 0.041(3) 0.110(4) -0.005(2) -0.009(2) 0.0019(19)

loop_
_atom_type_symbol
_atom_type_description
_atom_type_scat_dispersion_real
_atom_type_scat_dispersion_imag
_atom_type_scat_source
C C 0.0033 0.0016 'International Tables Vol C Tables 4.2.6.8 and 6.1.1.4'
H H 0.0000 0.0000 'International Tables Vol C Tables 4.2.6.8 and 6.1.1.4'
N N 0.0061 0.0033 'International Tables Vol C Tables 4.2.6.8 and 6.1.1.4'
O O 0.0106 0.0060 'International Tables Vol C Tables 4.2.6.8 and 6.1.1.4'
Cl Cl 0.1484 0.1585 'International Tables Vol C Tables 4.2.6.8 and 6.1.1.4'

loop_
_geom_angle_atom_site_label_1
_geom_angle_atom_site_label_2
_geom_angle_atom_site_label_3
_geom_angle
C00C N005 C009 110.2(2)
C00E N006 C00O 111.5(3)
C00E N006 C00Q 123.3(3)
C00O N006 C00Q 125.2(3)
C008 C007 C00B 119.7(3)
C008 C007 H007 120.2
C00B C007 H007 120.2
C007 C008 C009 120.2(3)
C007 C008 C00D 131.5(3)
C009 C008 C00D 108.2(2)
C00I C009 C008 121.5(3)
C00I C009 N005 128.7(3)
C008 C009 N005 109.8(3)
C00J C00A C00F 118.2(3)
C00J C00A C00G 120.9(3)
C00F C00A C00G 120.8(3)
C00H C00B C007 118.8(3)
C00H C00B C00G 122.0(3)
C007 C00B C00G 118.7(3)
O1 C00C N005 124.6(3)
O1 C00C C00D 126.8(3)
N005 C00C C00D 108.6(2)
C008 C00D C00C 103.1(2)
C008 C00D H00A 111.1
C00C C00D H00A 111.1
C008 C00D H00B 111.1
C00C C00D H00B 111.1
H00A C00D H00B 109.1
O2 C00E N006 124.6(3)
O2 C00E C00G 127.3(3)
N006 C00E C00G 108.1(3)
C00A C00F C00L 120.7(3)
C00A C00F H00F 119.7
C00L C00F H00F 119.7
C00K C00G C00B 109.3(2)
C00K C00G C00A 114.9(2)
C00B C00G C00A 113.7(2)
C00K C00G C00E 101.5(3)
C00B C00G C00E 110.6(2)
C00A C00G C00E 106.1(2)
C00B C00H C00I 122.5(3)
C00B C00H H00H 118.8
C00I C00H H00H 118.8
C009 C00I C00H 117.4(3)
C009 C00I H00I 121.3
C00H C00I H00I 121.3
C00M C00J C00A 121.1(3)
C00M C00J H00J 119.5
C00A C00J H00J 119.5
C00P C00K C00O 120.5(3)
C00P C00K C00G 131.0(3)
C00O C00K C00G 108.5(3)
C00N C00L C00F 120.5(3)
C00N C00L H00L 119.7
C00F C00L H00L 119.7
C00J C00M C00N 120.2(3)
C00J C00M H00M 119.9
C00N C00M H00M 119.9
C00L C00N C00M 119.4(3)
C00L C00N H00N 120.3
C00M C00N H00N 120.3
C00R C00O C00K 122.6(4)
C00R C00O N006 127.0(4)
C00K C00O N006 110.4(3)
C00K C00P C00S 118.3(4)
C00K C00P H00P 120.8
C00S C00P H00P 120.8
N006 C00Q H00C 109.5
N006 C00Q H00D 109.5
H00C C00Q H00D 109.5
N006 C00Q H00E 109.5
H00C C00Q H00E 109.5
H00D C00Q H00E 109.5
C00T C00R C00O 116.1(4)
C00T C00R H00R 121.9
C00O C00R H00R 121.9
C00T C00S C00P 119.5(4)
C00T C00S H00S 120.3
C00P C00S H00S 120.3
C00R C00T C00S 123.0(4)
C00R C00T H00T 118.5
C00S C00T H00T 118.5
Cl02 C00U Cl01 112.5(2)
Cl02 C00U H00G 109.1
Cl01 C00U H00G 109.1
Cl02 C00U H00K 109.1
Cl01 C00U H00K 109.1
H00G C00U H00K 107.8

loop_
_geom_bond_atom_site_label_1
_geom_bond_atom_site_label_2
_geom_bond_distance
Cl01 C00U 1.755(4)
Cl02 C00U 1.701(4)
O2 C00E 1.215(4)
O1 C00C 1.222(3)
N005 C00C 1.373(4)
N005 C009 1.416(3)
N006 C00E 1.358(4)
N006 C00O 1.398(4)
N006 C00Q 1.458(4)
C007 C008 1.378(4)
C007 C00B 1.403(4)
C007 H007 0.9300
C008 C009 1.392(4)
C008 C00D 1.503(4)
C009 C00I 1.380(4)
C00A C00J 1.380(4)
C00A C00F 1.393(4)
C00A C00G 1.535(4)
C00B C00H 1.381(4)
C00B C00G 1.529(4)
C00C C00D 1.513(4)
C00D H00A 0.9700
C00D H00B 0.9700
C00E C00G 1.554(4)
C00F C00L 1.387(4)
C00F H00F 0.9300
C00G C00K 1.518(4)
C00H C00I 1.393(4)
C00H H00H 0.9300
C00I H00I 0.9300
C00J C00M 1.382(4)
C00J H00J 0.9300
C00K C00P 1.363(5)
C00K C00O 1.389(5)
C00L C00N 1.367(4)
C00L H00L 0.9300
C00M C00N 1.388(4)
C00M H00M 0.9300
C00N H00N 0.9300
C00O C00R 1.379(5)
C00P C00S 1.412(5)
C00P H00P 0.9300
C00Q H00C 0.9600
C00Q H00D 0.9600
C00Q H00E 0.9600
C00R C00T 1.379(6)
C00R H00R 0.9300
C00S C00T 1.379(6)
C00S H00S 0.9300
C00T H00T 0.9300
C00U H00G 0.9700
C00U H00K 0.9700
